data_1519941
loop_
_publ_author_name
'Laine, Timo V.'
'Klinga, Martti'
'Maaninen, Arto'
'Aitola, Erkki'
'Leskela, Markku'

_publ_section_title
;
 Effect of Metal on the Ethylene Polymerization Behavior of a
 Diimine-Based Homogeneous Late Transition Metal Catalyst System
;
_journal_name_full 'Acta Chemica Scandinavica'
_journal_page_first 968
_journal_page_last 973
_journal_volume 53
_journal_year 1999
_chemical_formula_sum 'C26 H36 Br2 Co N2'
_chemical_formula_weight 595.32
_space_group_IT_number 15
_symmetry_cell_setting monoclinic
_symmetry_Int_Tables_number 15
_symmetry_space_group_name_Hall '-C 2yc'
_symmetry_space_group_name_H-M 'C 1 2/c 1'
_cell_angle_alpha 90
_cell_angle_beta 106.77(4)
_cell_angle_gamma 90
_cell_formula_units_Z 4
_cell_length_a 20.864(6)
_cell_length_b 6.882(4)
_cell_length_c 19.890(6)
_cell_volume 2734(2)
_diffrn_ambient_temperature 193
_diffrn_radiation_probe x-ray
_diffrn_radiation_type MoK\a
_diffrn_radiation_wavelength 0.71069
_exptl_absorpt_coefficient_mu 3.565
_exptl_crystal_density_diffrn 1.446
_exptl_crystal_F_000 1212
_refine_ls_number_parameters 145
_refine_ls_number_reflns 1414
_refine_ls_R_factor_gt 0.0793
_refine_ls_wR_factor_gt 0.1892
_cod_data_source_file Acta-Chem-Scand-1999-53-968-973-2.cif
_cod_data_source_block 1
_cod_depositor_comments
;
No atomic coordinates in the paper,
a dummy atom was added.
See CCDC-101589
;
_cod_original_cell_volume 2735(2)
_cod_original_sg_symbol_H-M 'C 2/c'
_cod_database_code 1519941

loop_
_symmetry_equiv_pos_site_id
_symmetry_equiv_pos_as_xyz
1 x,y,z
2 -x,y,1/2-z
3 -x,-y,-z
4 x,-y,1/2+z
5 1/2+x,1/2+y,z
6 1/2-x,1/2+y,1/2-z
7 1/2-x,1/2-y,-z
8 1/2+x,1/2-y,1/2+z

loop_
_atom_site_label
_atom_site_type_symbol
_atom_site_fract_x
_atom_site_fract_y
_atom_site_fract_z
_atom_site_U_iso_or_equiv
_atom_site_calc_flag
? ? ? ? ? ? ?
